data_2012376
loop_
_publ_author_name
'Lalancette, Roger A.'
'Thompson, Hugh W.'

_publ_section_title
;
 (+-)-3-(3-Oxocyclohexyl)propionic acid: dual conformational selection
 and hydrogen bonding in an \e-keto acid
;
_journal_issue 12
_journal_name_full 'Acta Crystallographica Section C'
_journal_page_first 1434
_journal_page_last 1435
_journal_paper_doi 10.1107/S0108270101015943
_journal_volume 57
_journal_year 2001
_chemical_formula_iupac 'C9 H14 O3'
_chemical_formula_moiety 'C9 H14 O3'
_chemical_formula_sum 'C9 H14 O3'
_chemical_formula_weight 170.20
_chemical_melting_point 315
_chemical_name_common '(+-)-3-Oxocyclohexanepropionic acid'
_chemical_name_systematic
;
(+-)-3-(3-Oxocyclohexyl)propionic acid
;
_space_group_IT_number 2
_symmetry_cell_setting triclinic
_symmetry_space_group_name_Hall '-P 1'
_symmetry_space_group_name_H-M 'P -1'
_atom_sites_solution_hydrogens geom
_atom_sites_solution_primary direct
_atom_sites_solution_secondary difmap
_audit_creation_method SHELXL-97
_cell_angle_alpha 87.05(2)
_cell_angle_beta 88.96(2)
_cell_angle_gamma 79.39(2)
_cell_formula_units_Z 4
_cell_length_a 5.429(3)
_cell_length_b 12.005(7)
_cell_length_c 14.570(8)
_cell_measurement_reflns_used 31
_cell_measurement_temperature 260(2)
_cell_measurement_theta_max 10.1
_cell_measurement_theta_min 4.0
_cell_volume 932.1(9)
_computing_cell_refinement XSCANS
_computing_data_collection 'XSCANS (Siemens, 1996)'
_computing_data_reduction XSCANS
_computing_molecular_graphics 'XPin SHELXTL (Sheldrick, 1997b)'
_computing_publication_material SHELXL97
_computing_structure_refinement 'SHELXL97 (Sheldrick, 1997a)'
_computing_structure_solution 'SHELXS97 (Sheldrick, 1997a)'
_diffrn_ambient_temperature 260(2)
_diffrn_measured_fraction_theta_full .998
_diffrn_measured_fraction_theta_max .998
_diffrn_measurement_device_type 'Siemens P4'
_diffrn_measurement_method 2\q/\q
_diffrn_radiation_monochromator graphite
_diffrn_radiation_source 'normal-focus sealed tube'
_diffrn_radiation_type MoK\a
_diffrn_radiation_wavelength .71073
_diffrn_reflns_av_R_equivalents .000
_diffrn_reflns_av_sigmaI/netI .054
_diffrn_reflns_limit_h_max 6
_diffrn_reflns_limit_h_min -6
_diffrn_reflns_limit_k_max 14
_diffrn_reflns_limit_k_min -14
_diffrn_reflns_limit_l_max 17
_diffrn_reflns_limit_l_min 0
_diffrn_reflns_number 3303
_diffrn_reflns_theta_full 25.01
_diffrn_reflns_theta_max 25.01
_diffrn_reflns_theta_min 2.28
_diffrn_standards_decay_% 'variation <1.2'
_diffrn_standards_interval_count 97
_diffrn_standards_number 3
_exptl_absorpt_coefficient_mu .090
_exptl_absorpt_correction_T_max .99
_exptl_absorpt_correction_T_min .97
_exptl_absorpt_correction_type numerical
_exptl_absorpt_process_details '(Sheldrick, 1997)'
_exptl_crystal_colour colourless
_exptl_crystal_density_diffrn 1.213
_exptl_crystal_density_method 'not measured'
_exptl_crystal_description parallelepiped
_exptl_crystal_F_000 368
_exptl_crystal_size_max .46
_exptl_crystal_size_mid .16
_exptl_crystal_size_min .07
_refine_diff_density_max .42
_refine_diff_density_min -.18
_refine_ls_extinction_method none
_refine_ls_goodness_of_fit_ref 1.04
_refine_ls_hydrogen_treatment mixed
_refine_ls_matrix_type full
_refine_ls_number_parameters 223
_refine_ls_number_reflns 3303
_refine_ls_number_restraints 0
_refine_ls_restrained_S_all 1.04
_refine_ls_R_factor_all .109
_refine_ls_R_factor_gt .063
_refine_ls_shift/su_max <0.001
_refine_ls_shift/su_mean .00
_refine_ls_structure_factor_coef Fsqd
_refine_ls_weighting_details 'calc w = 1/[\s^2^(Fo^2^)+(0.0751P)^2^+0.3643P] where P = (Fo^2^+2Fc^2^)/3'
_refine_ls_weighting_scheme calc
_refine_ls_wR_factor_gt .149
_refine_ls_wR_factor_ref .175
_reflns_number_gt 2085
_reflns_number_total 3303
_reflns_threshold_expression I>2\s(I)
_cod_data_source_file fr1348.cif
_cod_data_source_block I
_cod_depositor_comments
;
The following automatic conversions were performed:
'_geom_bond_publ_flag' value 'Y' changed to 'y' according to
'/home/saulius/struct/CIF-dictionaries/cif_core.dic' dictionary named
'cif_core.dic' version 2.4.1 from 2010-06-29 (4 times).

Automatic conversion script
Id: cif_fix_enum 1527 2010-12-29 10:47:43Z saulius 

The following automatic conversions were performed:

'_geom_bond_publ_flag' value 'Y' changed to 'y' according to
/home/saulius/struct/CIF-dictionaries/cif_core.dic dictionary named
'cif_core.dic' version 2.4.1 from 2010-06-29 (4
times).

'_geom_angle_publ_flag' value 'Y' changed to 'y' according
to /home/saulius/struct/CIF-dictionaries/cif_core.dic dictionary
named 'cif_core.dic' version 2.4.1 from 2010-06-29 (4 times).

Automatic conversion script
Id: cif_fix_values 1715 2011-07-08 13:25:40Z adriana 
;
_cod_database_code 2012376
_cod_database_fobs_code 2012376

loop_
_symmetry_equiv_pos_as_xyz
'x, y, z'
'-x, -y, -z'

loop_
_atom_site_label
_atom_site_fract_x
_atom_site_fract_y
_atom_site_fract_z
_atom_site_U_iso_or_equiv
_atom_site_adp_type
_atom_site_calc_flag
_atom_site_refinement_flags
_atom_site_occupancy
_atom_site_disorder_assembly
_atom_site_disorder_group
_atom_site_type_symbol
O1 .3531(5) .1644(2) .46678(16) .0671(7) Uani d . 1 . . O
O2 .0112(5) .4559(2) .89251(15) .0656(7) Uani d . 1 . . O
O3 .3059(5) .4071(2) .99924(16) .0616(7) Uani d . 1 . . O
C1 .4486(5) .2449(2) .69517(19) .0401(7) Uani d . 1 . . C
C2 .3881(6) .2785(3) .59365(19) .0443(7) Uani d . 1 . . C
C3 .4816(6) .1858(3) .5291(2) .0425(7) Uani d . 1 . . C
C4 .7478(6) .1255(3) .5426(2) .0506(8) Uani d . 1 . . C
C5 .8117(6) .0956(3) .6444(2) .0561(9) Uani d . 1 . . C
C6 .7285(6) .1968(3) .7045(2) .0523(8) Uani d . 1 . . C
C7 .3519(6) .3463(3) .7546(2) .0504(8) Uani d . 1 . . C
C8 .3822(7) .3192(3) .8576(2) .0582(9) Uani d . 1 . . C
C9 .2166(7) .4022(3) .9179(2) .0481(8) Uani d . 1 . . C
O1' -.0001(5) .8195(2) 1.01843(17) .0805(8) Uani d . 1 . . O
O2' .1602(4) .58615(17) .54830(13) .0456(6) Uani d . 1 . . O
O3' -.1838(4) .52836(19) .60580(14) .0497(6) Uani d . 1 . . O
C1' .1728(6) .7993(2) .78151(18) .0390(7) Uani d . 1 . . C
C2' .1517(6) .7407(3) .87663(19) .0465(8) Uani d . 1 . . C
C3' .1433(6) .8200(3) .9545(2) .0469(8) Uani d . 1 . . C
C4' .3325(6) .8971(3) .9504(2) .0508(8) Uani d . 1 . . C
C5' .3486(7) .9555(3) .8554(2) .0562(9) Uani d . 1 . . C
C6' .3813(6) .8693(3) .7807(2) .0489(8) Uani d . 1 . . C
C7' .2047(6) .7162(3) .7034(2) .0471(8) Uani d . 1 . . C
C8' -.0158(5) .6570(2) .69202(18) .0398(7) Uani d . 1 . . C
C9' -.0015(5) .5877(2) .60849(19) .0356(7) Uani d . 1 . . C
H3 .205(8) .466(3) 1.036(3) .092 Uiso d . 1 . . H
H1 .3572 .1842 .7140 .048 Uiso calc R 1 . . H
H2A .2079 .3004 .5873 .053 Uiso calc R 1 . . H
H2B .4618 .3442 .5757 .053 Uiso calc R 1 . . H
H4A .8602 .1733 .5169 .061 Uiso calc R 1 . . H
H4B .7749 .0563 .5093 .061 Uiso calc R 1 . . H
H5A .7302 .0336 .6661 .067 Uiso calc R 1 . . H
H5B .9912 .0701 .6502 .067 Uiso calc R 1 . . H
H6A .7651 .1732 .7682 .063 Uiso calc R 1 . . H
H6B .8233 .2557 .6871 .063 Uiso calc R 1 . . H
H7A .4410 .4073 .7371 .060 Uiso calc R 1 . . H
H7B .1758 .3734 .7418 .060 Uiso calc R 1 . . H
H8A .3459 .2440 .8714 .070 Uiso calc R 1 . . H
H8B .5558 .3174 .8734 .070 Uiso calc R 1 . . H
H3' -.173(7) .491(3) .552(3) .075 Uiso d . 1 . . H
H1' .0150 .8526 .7707 .047 Uiso calc R 1 . . H
H2'A .0010 .7080 .8790 .056 Uiso calc R 1 . . H
H2'B .2938 .6792 .8852 .056 Uiso calc R 1 . . H
H4'A .4958 .8533 .9665 .061 Uiso calc R 1 . . H
H4'B .2875 .9544 .9954 .061 Uiso calc R 1 . . H
H5'A .1970 1.0111 .8441 .067 Uiso calc R 1 . . H
H5'B .4892 .9950 .8533 .067 Uiso calc R 1 . . H
H6'A .5410 .8184 .7890 .059 Uiso calc R 1 . . H
H6'B .3852 .9090 .7212 .059 Uiso calc R 1 . . H
H7'A .2314 .7574 .6462 .056 Uiso calc R 1 . . H
H7'B .3538 .6591 .7149 .056 Uiso calc R 1 . . H
H8'A -.0281 .6076 .7461 .048 Uiso calc R 1 . . H
H8'B -.1681 .7138 .6890 .048 Uiso calc R 1 . . H

loop_
_atom_site_aniso_label
_atom_site_aniso_U_11
_atom_site_aniso_U_22
_atom_site_aniso_U_33
_atom_site_aniso_U_12
_atom_site_aniso_U_13
_atom_site_aniso_U_23
O1 .0621(16) .0818(17) .0584(15) -.0127(14) -.0055(13) -.0124(13)
O2 .0818(19) .0675(15) .0400(13) .0074(14) -.0035(13) -.0068(11)
O3 .0621(16) .0698(16) .0518(14) -.0060(13) .0020(12) -.0155(12)
C1 .0385(17) .0409(16) .0409(16) -.0084(14) .0059(13) -.0009(13)
C2 .0367(17) .0475(17) .0462(17) -.0024(14) .0031(14) -.0003(14)
C3 .0425(18) .0483(18) .0375(16) -.0116(15) .0034(14) .0010(14)
C4 .0459(19) .0544(19) .0482(18) .0004(16) .0074(15) -.0102(15)
C5 .047(2) .062(2) .055(2) .0033(17) .0037(16) .0002(16)
C6 .0461(19) .065(2) .0435(18) -.0049(16) -.0025(15) -.0018(16)
C7 .053(2) .0495(18) .0472(18) -.0070(16) .0067(16) -.0038(15)
C8 .061(2) .062(2) .0473(19) -.0011(18) .0032(17) -.0014(16)
C9 .058(2) .0447(18) .0400(18) -.0090(17) .0054(16) .0059(14)
O1' .096(2) .096(2) .0601(16) -.0412(17) .0226(16) -.0191(14)
O2' .0462(13) .0553(13) .0403(11) -.0188(10) .0058(10) -.0187(10)
O3' .0529(14) .0635(14) .0407(12) -.0277(12) .0053(10) -.0189(10)
C1' .0425(17) .0415(16) .0342(15) -.0091(14) .0024(13) -.0085(12)
C2' .056(2) .0513(18) .0386(16) -.0257(16) .0008(14) -.0074(14)
C3' .055(2) .0553(19) .0329(15) -.0163(16) .0039(15) -.0060(14)
C4' .056(2) .056(2) .0449(18) -.0196(17) -.0037(16) -.0178(15)
C5' .062(2) .062(2) .052(2) -.0288(18) -.0005(17) -.0138(16)
C6' .054(2) .0565(19) .0432(17) -.0264(16) .0082(15) -.0116(15)
C7' .0501(19) .0562(18) .0407(17) -.0210(16) .0064(15) -.0199(14)
C8' .0387(17) .0470(16) .0350(15) -.0096(14) .0003(13) -.0101(13)
C9' .0339(16) .0372(15) .0360(15) -.0058(13) -.0049(13) -.0057(12)

loop_
_atom_type_symbol
_atom_type_description
_atom_type_scat_dispersion_real
_atom_type_scat_dispersion_imag
_atom_type_scat_source
C C .0033 .0016 'International Tables Vol C Tables 4.2.6.8 and 6.1.1.4'
H H .0000 .0000 'International Tables Vol C Tables 4.2.6.8 and 6.1.1.4'
O O .0106 .0060 'International Tables Vol C Tables 4.2.6.8 and 6.1.1.4'

loop_
_geom_angle_atom_site_label_1
_geom_angle_atom_site_label_2
_geom_angle_atom_site_label_3
_geom_angle
_geom_angle_publ_flag
C6 C1 C7 114.7(3) ?
C6 C1 C2 109.4(2) ?
C7 C1 C2 109.7(2) ?
C3 C2 C1 113.9(2) ?
O1 C3 C2 122.0(3) ?
O1 C3 C4 121.9(3) ?
C2 C3 C4 116.0(3) ?
C3 C4 C5 112.7(3) ?
C6 C5 C4 112.0(3) ?
C1 C6 C5 112.0(3) ?
C8 C7 C1 114.0(3) ?
C9 C8 C7 114.8(3) ?
O2 C9 O3 123.5(3) ?
O2 C9 C8 122.6(3) y
O3 C9 C8 113.8(3) y
C6' C1' C2' 110.3(2) ?
C6' C1' C7' 112.0(2) ?
C2' C1' C7' 113.0(2) ?
C3' C2' C1' 113.3(2) ?
O1' C3' C4' 121.1(3) ?
O1' C3' C2' 122.5(3) ?
C4' C3' C2' 116.4(3) ?
C3' C4' C5' 112.4(3) ?
C6' C5' C4' 110.9(3) ?
C5' C6' C1' 113.1(3) ?
C8' C7' C1' 114.4(2) ?
C9' C8' C7' 114.7(2) ?
O2' C9' O3' 123.0(2) ?
O2' C9' C8' 124.2(3) y
O3' C9' C8' 112.9(2) y
C9 O3 H3 113(2) ?
C6 C1 H1 107.6 ?
C7 C1 H1 107.6 ?
C2 C1 H1 107.6 ?
C3 C2 H2A 108.8 ?
C1 C2 H2A 108.8 ?
C3 C2 H2B 108.8 ?
C1 C2 H2B 108.8 ?
H2A C2 H2B 107.7 ?
C3 C4 H4A 109.1 ?
C5 C4 H4A 109.1 ?
C3 C4 H4B 109.1 ?
C5 C4 H4B 109.1 ?
H4A C4 H4B 107.8 ?
C6 C5 H5A 109.2 ?
C4 C5 H5A 109.2 ?
C6 C5 H5B 109.2 ?
C4 C5 H5B 109.2 ?
H5A C5 H5B 107.9 ?
C1 C6 H6A 109.2 ?
C5 C6 H6A 109.2 ?
C1 C6 H6B 109.2 ?
C5 C6 H6B 109.2 ?
H6A C6 H6B 107.9 ?
C8 C7 H7A 108.7 ?
C1 C7 H7A 108.7 ?
C8 C7 H7B 108.7 ?
C1 C7 H7B 108.7 ?
H7A C7 H7B 107.6 ?
C9 C8 H8A 108.6 ?
C7 C8 H8A 108.6 ?
C9 C8 H8B 108.6 ?
C7 C8 H8B 108.6 ?
H8A C8 H8B 107.5 ?
C9' O3' H3' 110(2) ?
C6' C1' H1' 107.1 ?
C2' C1' H1' 107.1 ?
C7' C1' H1' 107.1 ?
C3' C2' H2'A 108.9 ?
C1' C2' H2'A 108.9 ?
C3' C2' H2'B 108.9 ?
C1' C2' H2'B 108.9 ?
H2'A C2' H2'B 107.7 ?
C3' C4' H4'A 109.1 ?
C5' C4' H4'A 109.1 ?
C3' C4' H4'B 109.1 ?
C5' C4' H4'B 109.1 ?
H4'A C4' H4'B 107.9 ?
C6' C5' H5'A 109.5 ?
C4' C5' H5'A 109.5 ?
C6' C5' H5'B 109.5 ?
C4' C5' H5'B 109.5 ?
H5'A C5' H5'B 108.0 ?
C5' C6' H6'A 109.0 ?
C1' C6' H6'A 109.0 ?
C5' C6' H6'B 109.0 ?
C1' C6' H6'B 109.0 ?
H6'A C6' H6'B 107.8 ?
C8' C7' H7'A 108.7 ?
C1' C7' H7'A 108.7 ?
C8' C7' H7'B 108.7 ?
C1' C7' H7'B 108.7 ?
H7'A C7' H7'B 107.6 ?
C9' C8' H8'A 108.6 ?
C7' C8' H8'A 108.6 ?
C9' C8' H8'B 108.6 ?
C7' C8' H8'B 108.6 ?
H8'A C8' H8'B 107.6 ?

loop_
_geom_bond_atom_site_label_1
_geom_bond_atom_site_label_2
_geom_bond_site_symmetry_2
_geom_bond_distance
_geom_bond_publ_flag
O1 C3 . 1.221(4) ?
O2 C9 . 1.234(4) y
O3 C9 . 1.297(4) y
C1 C6 . 1.529(4) ?
C1 C7 . 1.538(4) ?
C1 C2 . 1.538(4) ?
C2 C3 . 1.503(4) ?
C3 C4 . 1.504(4) ?
C4 C5 . 1.539(4) ?
C5 C6 . 1.530(4) ?
C7 C8 . 1.524(4) ?
C8 C9 . 1.518(4) ?
O1' C3' . 1.203(4) ?
O2' C9' . 1.228(3) y
O3' C9' . 1.324(3) y
C1' C6' . 1.528(4) ?
C1' C2' . 1.534(4) ?
C1' C7' . 1.538(4) ?
C2' C3' . 1.513(4) ?
C3' C4' . 1.503(4) ?
C4' C5' . 1.527(4) ?
C5' C6' . 1.525(4) ?
C7' C8' . 1.517(4) ?
C8' C9' . 1.501(4) ?
O3 H3 . .98(4) ?
C1 H1 . .9800 ?
C2 H2A . .9700 ?
C2 H2B . .9700 ?
C4 H4A . .9700 ?
C4 H4B . .9700 ?
C5 H5A . .9700 ?
C5 H5B . .9700 ?
C6 H6A . .9700 ?
C6 H6B . .9700 ?
C7 H7A . .9700 ?
C7 H7B . .9700 ?
C8 H8A . .9700 ?
C8 H8B . .9700 ?
O3' H3' . .91(4) ?
C1' H1' . .9800 ?
C2' H2'A . .9700 ?
C2' H2'B . .9700 ?
C4' H4'A . .9700 ?
C4' H4'B . .9700 ?
C5' H5'A . .9700 ?
C5' H5'B . .9700 ?
C6' H6'A . .9700 ?
C6' H6'B . .9700 ?
C7' H7'A . .9700 ?
C7' H7'B . .9700 ?
C8' H8'A . .9700 ?
C8' H8'B . .9700 ?

loop_
_geom_torsion_atom_site_label_1
_geom_torsion_atom_site_label_2
_geom_torsion_atom_site_label_3
_geom_torsion_atom_site_label_4
_geom_torsion
_geom_torsion_publ_flag
C6 C1 C2 C3 51.8(3) ?
C7 C1 C2 C3 178.4(3) ?
C1 C2 C3 O1 136.4(3) ?
C1 C2 C3 C4 -46.9(4) ?
O1 C3 C4 C5 -139.1(3) ?
C2 C3 C4 C5 44.2(4) ?
C3 C4 C5 C6 -48.3(4) ?
C7 C1 C6 C5 179.4(3) ?
C2 C1 C6 C5 -56.9(3) ?
C4 C5 C6 C1 56.2(4) ?
C6 C1 C7 C8 -61.5(4) ?
C2 C1 C7 C8 175.0(3) y
C1 C7 C8 C9 -160.7(3) y
C7 C8 C9 O2 28.7(5) y
C7 C8 C9 O3 -154.2(3) ?
C6' C1' C2' C3' 48.7(4) ?
C7' C1' C2' C3' 174.9(3) ?
C1' C2' C3' O1' 136.5(3) ?
C1' C2' C3' C4' -46.0(4) ?
O1' C3' C4' C5' -135.9(3) ?
C2' C3' C4' C5' 46.6(4) ?
C3' C4' C5' C6' -50.6(4) ?
C4' C5' C6' C1' 56.8(4) ?
C2' C1' C6' C5' -55.4(4) ?
C7' C1' C6' C5' 177.9(3) ?
C6' C1' C7' C8' -171.5(3) ?
C2' C1' C7' C8' 63.3(4) y
C1' C7' C8' C9' 172.3(2) y
C7' C8' C9' O2' -6.8(4) y
C7' C8' C9' O3' 173.6(3) ?

loop_
_cod_related_entry_id
_cod_related_entry_database
_cod_related_entry_code
1 ChemSpider 9519182
